data_1558751
loop_
_publ_author_name
'He\&s, Merlin'
'Stennett, Thomas'
'Fantuzzi, Felipe'
'Bertermann, R\"udiger'
'Schock, Marvin'
'Sch\"afer, Marius'
'Thiess, Torsten'
'Braunschweig, Holger'

_publ_section_title
;
 Diverse Ring-Opening Reactions of Rhodium \h4-Azaborete Complexes
;
_journal_name_full 'Chemical Science'
_journal_paper_doi 10.1039/D0SC02283G
_journal_year 2020
_chemical_formula_moiety 'C25 H45 B Cl N P Rh'
_chemical_formula_sum 'C25 H45 B Cl N P Rh'
_chemical_formula_weight 539.76
_space_group_crystal_system triclinic
_space_group_IT_number 2
_space_group_name_Hall '-P 1'
_space_group_name_H-M_alt 'P -1'
_atom_sites_solution_hydrogens geom
_atom_sites_solution_primary dual
_atom_sites_solution_secondary difmap
_audit_creation_method SHELXL-2018/3
_audit_update_record
;
2020-04-15 deposited with the CCDC.	2020-07-23 downloaded from the CCDC.
;
_cell_angle_alpha 81.735(2)
_cell_angle_beta 87.228(2)
_cell_angle_gamma 72.334(2)
_cell_formula_units_Z 2
_cell_length_a 7.2623(5)
_cell_length_b 8.3682(6)
_cell_length_c 23.6179(17)
_cell_measurement_reflns_used 3719
_cell_measurement_temperature 100(2)
_cell_measurement_theta_max 26.29
_cell_measurement_theta_min 2.58
_cell_volume 1353.41(17)
_computing_cell_refinement 'Saint+ ver. V8.34A (Bruker AXS)'
_computing_data_collection 'APEX2 ver. 2014.9 (Bruker AXS)'
_computing_data_reduction 'Saint+ ver. V8.34A (Bruker AXS)'
_computing_molecular_graphics 'ShelXLe (Huebschle et all, 2011)'
_computing_publication_material 'SHELXL-2018/3 (Sheldrick, 2018)'
_computing_structure_refinement 'SHELXL-2018/3 (Sheldrick, 2018)'
_computing_structure_solution 'SHELXT (Sheldrick, 2014)'
_diffrn_ambient_temperature 100(2)
_diffrn_detector 'CCD area detector (Photon 100)'
_diffrn_detector_area_resol_mean 10.24
_diffrn_measured_fraction_theta_full 1.000
_diffrn_measured_fraction_theta_max 0.999
_diffrn_measurement_device_type 'Bruker X8-APEX II'
_diffrn_measurement_method '\f and \w scans'
_diffrn_radiation_monochromator 'multi-layer mirror'
_diffrn_radiation_type MoK\a
_diffrn_radiation_wavelength 0.71073
_diffrn_reflns_av_R_equivalents 0.0347
_diffrn_reflns_av_unetI/netI 0.0583
_diffrn_reflns_Laue_measured_fraction_full 1.000
_diffrn_reflns_Laue_measured_fraction_max 0.999
_diffrn_reflns_limit_h_max 9
_diffrn_reflns_limit_h_min -8
_diffrn_reflns_limit_k_max 9
_diffrn_reflns_limit_k_min -10
_diffrn_reflns_limit_l_max 29
_diffrn_reflns_limit_l_min -29
_diffrn_reflns_number 12215
_diffrn_reflns_point_group_measured_fraction_full 1.000
_diffrn_reflns_point_group_measured_fraction_max 0.999
_diffrn_reflns_theta_full 26.000
_diffrn_reflns_theta_max 26.397
_diffrn_reflns_theta_min 1.743
_diffrn_source 'rotating-anode (Nonius FR-591)'
_exptl_absorpt_coefficient_mu 0.801
_exptl_absorpt_correction_T_max 0.7454
_exptl_absorpt_correction_T_min 0.6888
_exptl_absorpt_correction_type multi-scan
_exptl_absorpt_process_details 'SadAbs 2014/4 (Bruker AXS)'
_exptl_crystal_colour yellow
_exptl_crystal_density_diffrn 1.324
_exptl_crystal_description block
_exptl_crystal_F_000 568
_exptl_crystal_size_max 0.156
_exptl_crystal_size_mid 0.122
_exptl_crystal_size_min 0.069
_refine_diff_density_max 0.499
_refine_diff_density_min -0.412
_refine_diff_density_rms 0.094
_refine_ls_extinction_method none
_refine_ls_goodness_of_fit_ref 1.029
_refine_ls_hydrogen_treatment constr
_refine_ls_matrix_type full
_refine_ls_number_parameters 284
_refine_ls_number_reflns 5548
_refine_ls_number_restraints 0
_refine_ls_restrained_S_all 1.029
_refine_ls_R_factor_all 0.0494
_refine_ls_R_factor_gt 0.0355
_refine_ls_shift/su_max 0.001
_refine_ls_shift/su_mean 0.000
_refine_ls_structure_factor_coef Fsqd
_refine_ls_weighting_details 'w=1/[\s^2^(Fo^2^)+(0.0301P)^2^+0.2381P] where P=(Fo^2^+2Fc^2^)/3'
_refine_ls_weighting_scheme calc
_refine_ls_wR_factor_gt 0.0688
_refine_ls_wR_factor_ref 0.0733
_reflns_Friedel_coverage 0.000
_reflns_number_gt 4643
_reflns_number_total 5548
_reflns_threshold_expression 'I > 2\s(I)'
_cod_data_source_file d0sc02283g2.cif
_cod_data_source_block test_a
_cod_database_code 1558751
_shelx_shelxl_version_number 2018/3
_shelx_space_group_comment
;
The symmetry employed for this shelxl refinement is uniquely defined
by the following loop, which should always be used as a source of
symmetry information in preference to the above space-group names.
They are only intended as comments.
;
_shelx_estimated_absorpt_t_min 0.885
_shelx_estimated_absorpt_t_max 0.947

loop_
_space_group_symop_operation_xyz
'x, y, z'
'-x, -y, -z'

loop_
_atom_site_label
_atom_site_type_symbol
_atom_site_fract_x
_atom_site_fract_y
_atom_site_fract_z
_atom_site_U_iso_or_equiv
_atom_site_adp_type
_atom_site_occupancy
_atom_site_site_symmetry_order
_atom_site_calc_flag
_atom_site_refinement_flags_posn
_atom_site_refinement_flags_adp
_atom_site_refinement_flags_occupancy
_atom_site_disorder_assembly
_atom_site_disorder_group
C1 C 0.5107(4) 0.5399(3) 0.27114(11) 0.0135(6) Uani 1 1 d . . . . .
P1 P 0.69960(11) 0.36049(9) 0.13688(3) 0.01475(17) Uani 1 1 d . . . . .
N1 N 0.6823(3) 0.5023(3) 0.30643(9) 0.0119(5) Uani 1 1 d . . . . .
B1 B 0.6900(5) 0.3184(4) 0.31364(13) 0.0141(7) Uani 1 1 d . . . . .
Cl3 Cl 1.03611(11) 0.49827(9) 0.19297(3) 0.02081(17) Uani 1 1 d . . . . .
C3 C 0.3570(4) 0.7019(3) 0.25706(12) 0.0193(7) Uani 1 1 d . . . . .
H3A H 0.263299 0.686620 0.231430 0.029 Uiso 1 1 calc R U . . .
H3B H 0.414190 0.787803 0.238119 0.029 Uiso 1 1 calc R U . . .
H3C H 0.291423 0.738759 0.292291 0.029 Uiso 1 1 calc R U . . .
C2 C 0.5208(4) 0.3670(3) 0.27183(11) 0.0147(6) Uani 1 1 d . . . . .
H2 H 0.424821 0.309471 0.263484 0.018 Uiso 1 1 calc R U . . .
Rh2 Rh 0.74691(3) 0.43519(3) 0.22280(2) 0.01197(7) Uani 1 1 d . . . . .
C6 C 0.6326(5) 0.6273(4) 0.39482(12) 0.0250(7) Uani 1 1 d . . . . .
H6A H 0.670706 0.702618 0.416908 0.038 Uiso 1 1 calc R U . . .
H6B H 0.655536 0.515532 0.417553 0.038 Uiso 1 1 calc R U . . .
H6C H 0.495068 0.674583 0.385359 0.038 Uiso 1 1 calc R U . . .
C5 C 0.9645(4) 0.5231(4) 0.35240(12) 0.0187(7) Uani 1 1 d . . . . .
H5A H 1.013481 0.591498 0.374697 0.028 Uiso 1 1 calc R U . . .
H5B H 1.037378 0.510004 0.316470 0.028 Uiso 1 1 calc R U . . .
H5C H 0.979641 0.411339 0.374431 0.028 Uiso 1 1 calc R U . . .
C4 C 0.7525(4) 0.6103(3) 0.33940(11) 0.0162(6) Uani 1 1 d . . . . .
C9 C 0.6827(5) 0.1203(3) 0.40531(12) 0.0197(7) Uani 1 1 d . . . . .
C8 C 0.7961(4) 0.1665(3) 0.35950(11) 0.0160(6) Uani 1 1 d . . . . .
C7 C 0.7287(5) 0.7851(3) 0.30452(12) 0.0233(7) Uani 1 1 d . . . . .
H7A H 0.794325 0.847927 0.324085 0.035 Uiso 1 1 calc R U . . .
H7B H 0.590990 0.847918 0.300820 0.035 Uiso 1 1 calc R U . . .
H7C H 0.785640 0.770903 0.266400 0.035 Uiso 1 1 calc R U . . .
C10 C 0.7669(5) -0.0176(4) 0.44676(12) 0.0235(7) Uani 1 1 d . . . . .
H10 H 0.688894 -0.048299 0.477306 0.028 Uiso 1 1 calc R U . . .
C11 C 0.9586(5) -0.1097(3) 0.44454(12) 0.0226(7) Uani 1 1 d . . . . .
C12 C 1.0693(5) -0.0608(3) 0.39997(12) 0.0232(7) Uani 1 1 d . . . . .
H12 H 1.202785 -0.121503 0.398215 0.028 Uiso 1 1 calc R U . . .
C13 C 0.9918(5) 0.0745(3) 0.35757(12) 0.0184(7) Uani 1 1 d . . . . .
C14 C 1.1237(5) 0.1134(4) 0.30950(12) 0.0238(7) Uani 1 1 d . . . . .
H14A H 1.252656 0.095284 0.324740 0.036 Uiso 1 1 calc R U . . .
H14B H 1.071368 0.231511 0.292121 0.036 Uiso 1 1 calc R U . . .
H14C H 1.132517 0.038523 0.280497 0.036 Uiso 1 1 calc R U . . .
C15 C 0.4724(5) 0.2171(4) 0.41247(13) 0.0295(8) Uani 1 1 d . . . . .
H15A H 0.395207 0.138218 0.417281 0.044 Uiso 1 1 calc R U . . .
H15B H 0.428658 0.300361 0.378474 0.044 Uiso 1 1 calc R U . . .
H15C H 0.457007 0.275569 0.446288 0.044 Uiso 1 1 calc R U . . .
C16 C 1.0441(6) -0.2589(4) 0.48919(13) 0.0357(9) Uani 1 1 d . . . . .
H16A H 1.178298 -0.314795 0.478980 0.053 Uiso 1 1 calc R U . . .
H16B H 0.969109 -0.339171 0.491137 0.053 Uiso 1 1 calc R U . . .
H16C H 1.040359 -0.219701 0.526509 0.053 Uiso 1 1 calc R U . . .
C17 C 0.5055(4) 0.2601(4) 0.13714(11) 0.0178(6) Uani 1 1 d . . . . .
H17 H 0.392784 0.334673 0.156313 0.021 Uiso 1 1 calc R U . . .
C18 C 0.5549(5) 0.0875(4) 0.17476(13) 0.0258(7) Uani 1 1 d . . . . .
H18A H 0.435471 0.059949 0.186321 0.039 Uiso 1 1 calc R U . . .
H18B H 0.623957 0.091752 0.208887 0.039 Uiso 1 1 calc R U . . .
H18C H 0.636859 0.000455 0.153121 0.039 Uiso 1 1 calc R U . . .
C19 C 0.4311(5) 0.2492(5) 0.07860(12) 0.0330(9) Uani 1 1 d . . . . .
H19A H 0.328226 0.195014 0.083951 0.049 Uiso 1 1 calc R U . . .
H19B H 0.537390 0.182298 0.056661 0.049 Uiso 1 1 calc R U . . .
H19C H 0.380132 0.363469 0.057765 0.049 Uiso 1 1 calc R U . . .
C20 C 0.9244(5) 0.2258(4) 0.10727(12) 0.0218(7) Uani 1 1 d . . . . .
H20 H 1.016277 0.294867 0.103506 0.026 Uiso 1 1 calc R U . . .
C21 C 1.0201(5) 0.0689(4) 0.14915(14) 0.0325(8) Uani 1 1 d . . . . .
H21A H 1.150475 0.014049 0.135520 0.049 Uiso 1 1 calc R U . . .
H21B H 0.943277 -0.010116 0.151930 0.049 Uiso 1 1 calc R U . . .
H21C H 1.027907 0.101937 0.186908 0.049 Uiso 1 1 calc R U . . .
C22 C 0.9157(5) 0.1775(5) 0.04762(13) 0.0346(9) Uani 1 1 d . . . . .
H22A H 1.047192 0.126617 0.033920 0.052 Uiso 1 1 calc R U . . .
H22B H 0.851857 0.279006 0.021300 0.052 Uiso 1 1 calc R U . . .
H22C H 0.842586 0.095841 0.049442 0.052 Uiso 1 1 calc R U . . .
C23 C 0.6203(5) 0.5464(4) 0.08060(12) 0.0241(7) Uani 1 1 d . . . . .
H23 H 0.592839 0.504754 0.045242 0.029 Uiso 1 1 calc R U . . .
C24 C 0.7736(5) 0.6356(4) 0.06562(13) 0.0327(9) Uani 1 1 d . . . . .
H24A H 0.721447 0.736328 0.037662 0.049 Uiso 1 1 calc R U . . .
H24B H 0.886925 0.558604 0.049264 0.049 Uiso 1 1 calc R U . . .
H24C H 0.811346 0.669369 0.100289 0.049 Uiso 1 1 calc R U . . .
C25 C 0.4325(5) 0.6707(4) 0.09886(14) 0.0356(9) Uani 1 1 d . . . . .
H25A H 0.384589 0.761983 0.067288 0.053 Uiso 1 1 calc R U . . .
H25B H 0.457001 0.718672 0.132204 0.053 Uiso 1 1 calc R U . . .
H25C H 0.335723 0.611210 0.108788 0.053 Uiso 1 1 calc R U . . .

loop_
_atom_site_aniso_label
_atom_site_aniso_U_11
_atom_site_aniso_U_22
_atom_site_aniso_U_33
_atom_site_aniso_U_23
_atom_site_aniso_U_13
_atom_site_aniso_U_12
C1 0.0109(17) 0.0181(14) 0.0105(13) -0.0021(11) 0.0003(11) -0.0028(12)
P1 0.0139(5) 0.0200(4) 0.0120(4) -0.0027(3) 0.0002(3) -0.0075(3)
N1 0.0131(14) 0.0135(12) 0.0101(11) -0.0016(9) -0.0013(9) -0.0053(10)
B1 0.014(2) 0.0137(16) 0.0144(16) -0.0041(13) 0.0027(13) -0.0032(13)
Cl3 0.0156(4) 0.0324(4) 0.0191(4) -0.0049(3) 0.0018(3) -0.0139(3)
C3 0.0184(19) 0.0172(15) 0.0202(15) -0.0007(12) -0.0022(12) -0.0031(13)
C2 0.0172(18) 0.0162(14) 0.0133(14) -0.0013(11) 0.0022(11) -0.0095(12)
Rh2 0.01137(13) 0.01408(12) 0.01119(11) -0.00131(8) -0.00087(8) -0.00497(9)
C6 0.025(2) 0.0260(17) 0.0257(17) -0.0125(13) 0.0021(14) -0.0068(14)
C5 0.0185(18) 0.0201(15) 0.0191(15) -0.0054(12) -0.0050(12) -0.0062(13)
C4 0.0216(19) 0.0134(14) 0.0154(14) -0.0033(11) -0.0028(12) -0.0071(13)
C9 0.023(2) 0.0179(15) 0.0195(15) -0.0003(12) -0.0056(13) -0.0089(13)
C8 0.0216(19) 0.0132(14) 0.0156(14) -0.0021(11) -0.0031(12) -0.0083(13)
C7 0.030(2) 0.0158(15) 0.0261(17) -0.0027(13) -0.0092(14) -0.0081(14)
C10 0.037(2) 0.0215(16) 0.0160(15) 0.0003(12) -0.0019(13) -0.0160(15)
C11 0.040(2) 0.0123(14) 0.0165(15) -0.0009(12) -0.0119(14) -0.0078(14)
C12 0.026(2) 0.0146(15) 0.0264(17) -0.0059(12) -0.0102(14) 0.0007(13)
C13 0.028(2) 0.0127(14) 0.0163(15) -0.0061(11) -0.0033(12) -0.0058(13)
C14 0.022(2) 0.0228(16) 0.0232(16) -0.0016(13) -0.0022(13) -0.0026(14)
C15 0.027(2) 0.040(2) 0.0219(17) 0.0037(14) 0.0047(14) -0.0143(16)
C16 0.060(3) 0.0204(17) 0.0253(18) 0.0033(14) -0.0151(17) -0.0102(17)
C17 0.0160(18) 0.0262(16) 0.0142(14) -0.0021(12) -0.0003(12) -0.0109(13)
C18 0.025(2) 0.0220(17) 0.0332(18) -0.0009(14) -0.0011(14) -0.0128(15)
C19 0.030(2) 0.062(2) 0.0198(17) -0.0084(16) 0.0014(14) -0.0321(19)
C20 0.0182(19) 0.0313(17) 0.0212(16) -0.0095(13) 0.0036(13) -0.0129(14)
C21 0.020(2) 0.0355(19) 0.038(2) -0.0128(16) 0.0043(15) 0.0000(15)
C22 0.024(2) 0.056(2) 0.0292(19) -0.0243(17) 0.0098(15) -0.0136(18)
C23 0.029(2) 0.0288(17) 0.0151(15) 0.0028(13) -0.0036(13) -0.0114(15)
C24 0.042(3) 0.037(2) 0.0251(18) 0.0082(15) -0.0067(15) -0.0243(18)
C25 0.040(3) 0.0297(19) 0.0269(18) 0.0047(15) -0.0080(16) 0.0018(17)

loop_
_atom_type_symbol
_atom_type_description
_atom_type_scat_dispersion_real
_atom_type_scat_dispersion_imag
_atom_type_scat_source
C C 0.0033 0.0016 'International Tables Vol C Tables 4.2.6.8 and 6.1.1.4'
H H 0.0000 0.0000 'International Tables Vol C Tables 4.2.6.8 and 6.1.1.4'
B B 0.0013 0.0007 'International Tables Vol C Tables 4.2.6.8 and 6.1.1.4'
N N 0.0061 0.0033 'International Tables Vol C Tables 4.2.6.8 and 6.1.1.4'
P P 0.1023 0.0942 'International Tables Vol C Tables 4.2.6.8 and 6.1.1.4'
Cl Cl 0.1484 0.1585 'International Tables Vol C Tables 4.2.6.8 and 6.1.1.4'
Rh Rh -1.1178 0.9187 'International Tables Vol C Tables 4.2.6.8 and 6.1.1.4'

loop_
_geom_angle_atom_site_label_1
_geom_angle_atom_site_label_2
_geom_angle_atom_site_label_3
_geom_angle
_geom_angle_site_symmetry_1
_geom_angle_site_symmetry_3
_geom_angle_publ_flag
C2 C1 N1 94.6(2) . . ?
C2 C1 C3 133.9(3) . . ?
N1 C1 C3 129.2(2) . . ?
C2 C1 Rh2 73.40(16) . . ?
N1 C1 Rh2 72.24(14) . . ?
C3 C1 Rh2 128.07(19) . . ?
C2 C1 B1 47.91(16) . . ?
N1 C1 B1 46.87(14) . . ?
C3 C1 B1 163.6(2) . . ?
Rh2 C1 B1 67.94(12) . . ?
C17 P1 C20 109.88(14) . . ?
C17 P1 C23 102.94(13) . . ?
C20 P1 C23 103.84(14) . . ?
C17 P1 Rh2 114.36(9) . . ?
C20 P1 Rh2 112.51(9) . . ?
C23 P1 Rh2 112.42(10) . . ?
C1 N1 C4 131.4(2) . . ?
C1 N1 B1 88.2(2) . . ?
C4 N1 B1 135.5(2) . . ?
C1 N1 Rh2 66.82(13) . . ?
C4 N1 Rh2 132.16(18) . . ?
B1 N1 Rh2 76.50(14) . . ?
N1 B1 C2 88.4(2) . . ?
N1 B1 C8 130.6(2) . . ?
C2 B1 C8 139.0(3) . . ?
N1 B1 C1 44.98(14) . . ?
C2 B1 C1 43.58(15) . . ?
C8 B1 C1 165.5(2) . . ?
N1 B1 Rh2 63.88(13) . . ?
C2 B1 Rh2 64.13(15) . . ?
C8 B1 Rh2 138.2(2) . . ?
C1 B1 Rh2 55.70(11) . . ?
C1 C3 H3A 109.5 . . ?
C1 C3 H3B 109.5 . . ?
H3A C3 H3B 109.5 . . ?
C1 C3 H3C 109.5 . . ?
H3A C3 H3C 109.5 . . ?
H3B C3 H3C 109.5 . . ?
C1 C2 B1 88.5(2) . . ?
C1 C2 Rh2 66.88(15) . . ?
B1 C2 Rh2 75.63(17) . . ?
C1 C2 H2 133.3 . . ?
B1 C2 H2 133.3 . . ?
Rh2 C2 H2 133.3 . . ?
C1 Rh2 N1 40.93(9) . . ?
C1 Rh2 C2 39.73(10) . . ?
N1 Rh2 C2 59.69(9) . . ?
C1 Rh2 P1 118.82(8) . . ?
N1 Rh2 P1 158.38(6) . . ?
C2 Rh2 P1 100.11(7) . . ?
C1 Rh2 B1 56.36(11) . . ?
N1 Rh2 B1 39.62(9) . . ?
C2 Rh2 B1 40.24(11) . . ?
P1 Rh2 B1 129.39(8) . . ?
C1 Rh2 Cl3 135.96(8) . . ?
N1 Rh2 Cl3 107.22(6) . . ?
C2 Rh2 Cl3 164.55(7) . . ?
P1 Rh2 Cl3 93.83(3) . . ?
B1 Rh2 Cl3 124.58(9) . . ?
C4 C6 H6A 109.5 . . ?
C4 C6 H6B 109.5 . . ?
H6A C6 H6B 109.5 . . ?
C4 C6 H6C 109.5 . . ?
H6A C6 H6C 109.5 . . ?
H6B C6 H6C 109.5 . . ?
C4 C5 H5A 109.5 . . ?
C4 C5 H5B 109.5 . . ?
H5A C5 H5B 109.5 . . ?
C4 C5 H5C 109.5 . . ?
H5A C5 H5C 109.5 . . ?
H5B C5 H5C 109.5 . . ?
N1 C4 C5 108.1(2) . . ?
N1 C4 C6 107.2(2) . . ?
C5 C4 C6 110.9(2) . . ?
N1 C4 C7 110.6(2) . . ?
C5 C4 C7 109.5(2) . . ?
C6 C4 C7 110.6(2) . . ?
C10 C9 C8 119.6(3) . . ?
C10 C9 C15 118.1(3) . . ?
C8 C9 C15 122.2(2) . . ?
C13 C8 C9 118.4(3) . . ?
C13 C8 B1 124.8(3) . . ?
C9 C8 B1 116.7(3) . . ?
C4 C7 H7A 109.5 . . ?
C4 C7 H7B 109.5 . . ?
H7A C7 H7B 109.5 . . ?
C4 C7 H7C 109.5 . . ?
H7A C7 H7C 109.5 . . ?
H7B C7 H7C 109.5 . . ?
C11 C10 C9 122.1(3) . . ?
C11 C10 H10 119.0 . . ?
C9 C10 H10 119.0 . . ?
C10 C11 C12 117.7(3) . . ?
C10 C11 C16 120.8(3) . . ?
C12 C11 C16 121.5(3) . . ?
C11 C12 C13 122.3(3) . . ?
C11 C12 H12 118.9 . . ?
C13 C12 H12 118.9 . . ?
C12 C13 C8 119.9(3) . . ?
C12 C13 C14 118.0(3) . . ?
C8 C13 C14 122.1(2) . . ?
C13 C14 H14A 109.5 . . ?
C13 C14 H14B 109.5 . . ?
H14A C14 H14B 109.5 . . ?
C13 C14 H14C 109.5 . . ?
H14A C14 H14C 109.5 . . ?
H14B C14 H14C 109.5 . . ?
C9 C15 H15A 109.5 . . ?
C9 C15 H15B 109.5 . . ?
H15A C15 H15B 109.5 . . ?
C9 C15 H15C 109.5 . . ?
H15A C15 H15C 109.5 . . ?
H15B C15 H15C 109.5 . . ?
C11 C16 H16A 109.5 . . ?
C11 C16 H16B 109.5 . . ?
H16A C16 H16B 109.5 . . ?
C11 C16 H16C 109.5 . . ?
H16A C16 H16C 109.5 . . ?
H16B C16 H16C 109.5 . . ?
C19 C17 C18 110.8(2) . . ?
C19 C17 P1 116.6(2) . . ?
C18 C17 P1 112.2(2) . . ?
C19 C17 H17 105.4 . . ?
C18 C17 H17 105.4 . . ?
P1 C17 H17 105.4 . . ?
C17 C18 H18A 109.5 . . ?
C17 C18 H18B 109.5 . . ?
H18A C18 H18B 109.5 . . ?
C17 C18 H18C 109.5 . . ?
H18A C18 H18C 109.5 . . ?
H18B C18 H18C 109.5 . . ?
C17 C19 H19A 109.5 . . ?
C17 C19 H19B 109.5 . . ?
H19A C19 H19B 109.5 . . ?
C17 C19 H19C 109.5 . . ?
H19A C19 H19C 109.5 . . ?
H19B C19 H19C 109.5 . . ?
C21 C20 C22 110.3(3) . . ?
C21 C20 P1 112.1(2) . . ?
C22 C20 P1 117.8(2) . . ?
C21 C20 H20 105.2 . . ?
C22 C20 H20 105.2 . . ?
P1 C20 H20 105.2 . . ?
C20 C21 H21A 109.5 . . ?
C20 C21 H21B 109.5 . . ?
H21A C21 H21B 109.5 . . ?
C20 C21 H21C 109.5 . . ?
H21A C21 H21C 109.5 . . ?
H21B C21 H21C 109.5 . . ?
C20 C22 H22A 109.5 . . ?
C20 C22 H22B 109.5 . . ?
H22A C22 H22B 109.5 . . ?
C20 C22 H22C 109.5 . . ?
H22A C22 H22C 109.5 . . ?
H22B C22 H22C 109.5 . . ?
C24 C23 C25 110.4(3) . . ?
C24 C23 P1 112.9(2) . . ?
C25 C23 P1 110.1(2) . . ?
C24 C23 H23 107.7 . . ?
C25 C23 H23 107.7 . . ?
P1 C23 H23 107.7 . . ?
C23 C24 H24A 109.5 . . ?
C23 C24 H24B 109.5 . . ?
H24A C24 H24B 109.5 . . ?
C23 C24 H24C 109.5 . . ?
H24A C24 H24C 109.5 . . ?
H24B C24 H24C 109.5 . . ?
C23 C25 H25A 109.5 . . ?
C23 C25 H25B 109.5 . . ?
H25A C25 H25B 109.5 . . ?
C23 C25 H25C 109.5 . . ?
H25A C25 H25C 109.5 . . ?
H25B C25 H25C 109.5 . . ?

loop_
_geom_bond_atom_site_label_1
_geom_bond_atom_site_label_2
_geom_bond_distance
_geom_bond_site_symmetry_2
_geom_bond_publ_flag
C1 C2 1.424(4) . ?
C1 N1 1.460(3) . ?
C1 C3 1.478(4) . ?
C1 Rh2 2.049(3) . ?
C1 B1 2.065(4) . ?
P1 C17 1.846(3) . ?
P1 C20 1.851(3) . ?
P1 C23 1.859(3) . ?
P1 Rh2 2.2779(7) . ?
N1 C4 1.484(3) . ?
N1 B1 1.508(4) . ?
N1 Rh2 2.123(2) . ?
B1 C2 1.533(4) . ?
B1 C8 1.573(4) . ?
B1 Rh2 2.299(3) . ?
Cl3 Rh2 2.3683(8) . ?
C3 H3A 0.9800 . ?
C3 H3B 0.9800 . ?
C3 H3C 0.9800 . ?
C2 Rh2 2.135(3) . ?
C2 H2 1.0000 . ?
C6 C4 1.536(4) . ?
C6 H6A 0.9800 . ?
C6 H6B 0.9800 . ?
C6 H6C 0.9800 . ?
C5 C4 1.515(4) . ?
C5 H5A 0.9800 . ?
C5 H5B 0.9800 . ?
C5 H5C 0.9800 . ?
C4 C7 1.537(4) . ?
C9 C10 1.403(4) . ?
C9 C8 1.409(4) . ?
C9 C15 1.510(4) . ?
C8 C13 1.398(4) . ?
C7 H7A 0.9800 . ?
C7 H7B 0.9800 . ?
C7 H7C 0.9800 . ?
C10 C11 1.374(5) . ?
C10 H10 0.9500 . ?
C11 C12 1.385(4) . ?
C11 C16 1.507(4) . ?
C12 C13 1.394(4) . ?
C12 H12 0.9500 . ?
C13 C14 1.513(4) . ?
C14 H14A 0.9800 . ?
C14 H14B 0.9800 . ?
C14 H14C 0.9800 . ?
C15 H15A 0.9800 . ?
C15 H15B 0.9800 . ?
C15 H15C 0.9800 . ?
C16 H16A 0.9800 . ?
C16 H16B 0.9800 . ?
C16 H16C 0.9800 . ?
C17 C19 1.533(4) . ?
C17 C18 1.534(4) . ?
C17 H17 1.0000 . ?
C18 H18A 0.9800 . ?
C18 H18B 0.9800 . ?
C18 H18C 0.9800 . ?
C19 H19A 0.9800 . ?
C19 H19B 0.9800 . ?
C19 H19C 0.9800 . ?
C20 C21 1.525(4) . ?
C20 C22 1.530(4) . ?
C20 H20 1.0000 . ?
C21 H21A 0.9800 . ?
C21 H21B 0.9800 . ?
C21 H21C 0.9800 . ?
C22 H22A 0.9800 . ?
C22 H22B 0.9800 . ?
C22 H22C 0.9800 . ?
C23 C24 1.521(4) . ?
C23 C25 1.529(4) . ?
C23 H23 1.0000 . ?
C24 H24A 0.9800 . ?
C24 H24B 0.9800 . ?
C24 H24C 0.9800 . ?
C25 H25A 0.9800 . ?
C25 H25B 0.9800 . ?
C25 H25C 0.9800 . ?

loop_
_geom_torsion_atom_site_label_1
_geom_torsion_atom_site_label_2
_geom_torsion_atom_site_label_3
_geom_torsion_atom_site_label_4
_geom_torsion
_geom_torsion_site_symmetry_1
_geom_torsion_site_symmetry_2
_geom_torsion_site_symmetry_3
_geom_torsion_site_symmetry_4
_geom_torsion_publ_flag
C2 C1 N1 C4 -162.5(3) . . . . ?
C3 C1 N1 C4 1.5(5) . . . . ?
Rh2 C1 N1 C4 126.6(3) . . . . ?
B1 C1 N1 C4 -157.3(3) . . . . ?
C2 C1 N1 B1 -5.1(2) . . . . ?
C3 C1 N1 B1 158.9(3) . . . . ?
Rh2 C1 N1 B1 -76.09(15) . . . . ?
C2 C1 N1 Rh2 70.95(16) . . . . ?
C3 C1 N1 Rh2 -125.0(3) . . . . ?
B1 C1 N1 Rh2 76.09(15) . . . . ?
C1 N1 B1 C2 4.8(2) . . . . ?
C4 N1 B1 C2 160.4(3) . . . . ?
Rh2 N1 B1 C2 -61.83(15) . . . . ?
C1 N1 B1 C8 -161.1(3) . . . . ?
C4 N1 B1 C8 -5.5(5) . . . . ?
Rh2 N1 B1 C8 132.3(3) . . . . ?
C4 N1 B1 C1 155.7(4) . . . . ?
Rh2 N1 B1 C1 -66.60(13) . . . . ?
C1 N1 B1 Rh2 66.60(13) . . . . ?
C4 N1 B1 Rh2 -137.8(3) . . . . ?
N1 C1 C2 B1 5.1(2) . . . . ?
C3 C1 C2 B1 -157.7(3) . . . . ?
Rh2 C1 C2 B1 75.00(16) . . . . ?
N1 C1 C2 Rh2 -69.94(15) . . . . ?
C3 C1 C2 Rh2 127.3(3) . . . . ?
B1 C1 C2 Rh2 -75.00(16) . . . . ?
N1 B1 C2 C1 -4.9(2) . . . . ?
C8 B1 C2 C1 158.7(4) . . . . ?
Rh2 B1 C2 C1 -66.49(15) . . . . ?
N1 B1 C2 Rh2 61.60(15) . . . . ?
C8 B1 C2 Rh2 -134.8(4) . . . . ?
C1 B1 C2 Rh2 66.49(15) . . . . ?
C1 N1 C4 C5 -162.6(3) . . . . ?
B1 N1 C4 C5 50.7(4) . . . . ?
Rh2 N1 C4 C5 -67.4(3) . . . . ?
C1 N1 C4 C6 77.9(3) . . . . ?
B1 N1 C4 C6 -68.8(4) . . . . ?
Rh2 N1 C4 C6 173.07(18) . . . . ?
C1 N1 C4 C7 -42.8(4) . . . . ?
B1 N1 C4 C7 170.6(3) . . . . ?
Rh2 N1 C4 C7 52.4(3) . . . . ?
C10 C9 C8 C13 -1.4(4) . . . . ?
C15 C9 C8 C13 177.1(3) . . . . ?
C10 C9 C8 B1 178.0(2) . . . . ?
C15 C9 C8 B1 -3.5(4) . . . . ?
N1 B1 C8 C13 -81.2(4) . . . . ?
C2 B1 C8 C13 120.6(4) . . . . ?
C1 B1 C8 C13 -147.0(8) . . . . ?
Rh2 B1 C8 C13 13.8(5) . . . . ?
N1 B1 C8 C9 99.4(4) . . . . ?
C2 B1 C8 C9 -58.8(5) . . . . ?
C1 B1 C8 C9 33.6(10) . . . . ?
Rh2 B1 C8 C9 -165.6(2) . . . . ?
C8 C9 C10 C11 0.5(4) . . . . ?
C15 C9 C10 C11 -178.1(3) . . . . ?
C9 C10 C11 C12 0.8(4) . . . . ?
C9 C10 C11 C16 -179.1(3) . . . . ?
C10 C11 C12 C13 -1.3(4) . . . . ?
C16 C11 C12 C13 178.6(3) . . . . ?
C11 C12 C13 C8 0.5(4) . . . . ?
C11 C12 C13 C14 -177.7(3) . . . . ?
C9 C8 C13 C12 0.9(4) . . . . ?
B1 C8 C13 C12 -178.4(2) . . . . ?
C9 C8 C13 C14 179.0(3) . . . . ?
B1 C8 C13 C14 -0.3(4) . . . . ?
C20 P1 C17 C19 -67.8(3) . . . . ?
C23 P1 C17 C19 42.3(3) . . . . ?
Rh2 P1 C17 C19 164.6(2) . . . . ?
C20 P1 C17 C18 61.5(2) . . . . ?
C23 P1 C17 C18 171.7(2) . . . . ?
Rh2 P1 C17 C18 -66.1(2) . . . . ?
C17 P1 C20 C21 -73.8(2) . . . . ?
C23 P1 C20 C21 176.7(2) . . . . ?
Rh2 P1 C20 C21 54.9(2) . . . . ?
C17 P1 C20 C22 55.7(3) . . . . ?
C23 P1 C20 C22 -53.8(3) . . . . ?
Rh2 P1 C20 C22 -175.6(2) . . . . ?
C17 P1 C23 C24 -171.0(2) . . . . ?
C20 P1 C23 C24 -56.4(3) . . . . ?
Rh2 P1 C23 C24 65.5(2) . . . . ?
C17 P1 C23 C25 65.1(2) . . . . ?
C20 P1 C23 C25 179.6(2) . . . . ?
Rh2 P1 C23 C25 -58.5(2) . . . . ?
